data_7062584
loop_
_publ_author_name
'Ozturk, Ibrahim I.'
'Turk, Kadriye'
'Grze\'skiewicz, Anita M.'
'Kubicki, Maciej'
'Banti, Christina N.'
'Hadjikakou, Sotiris K.'

_publ_section_title
;
 Heteroleptic six-coordinate bismuth(iii) complexes with 2-acetylthiophene
 thiosemicarbazones: synthesis, characterization, and biological
 properties
;
_journal_issue 27
_journal_name_full 'New Journal of Chemistry'
_journal_page_first 12779
_journal_page_last 12789
_journal_paper_doi 10.1039/D3NJ01411H
_journal_volume 47
_journal_year 2023
_chemical_formula_moiety '2(C24 H33 Bi Cl3 N9 S6), 0.5(C H4 O), 0.25[CH4O]'
_chemical_formula_sum 'C48.5 H68 Bi2 Cl6 N18 O0.5 S12'
_chemical_formula_weight 1926.58
_space_group_crystal_system triclinic
_space_group_IT_number 2
_space_group_name_Hall '-P 1'
_space_group_name_H-M_alt 'P -1'
_atom_sites_solution_hydrogens geom
_audit_creation_date 2023-05-30
_audit_creation_method
;
Olex2 1.5
(compiled 2023.03.06 svn.rbb2c1857 for OlexSys, GUI svn.r6748)
;
_audit_update_record
;
2023-05-31 deposited with the CCDC.	2023-06-05 downloaded from the CCDC.
;
_cell_angle_alpha 96.771(2)
_cell_angle_beta 96.425(2)
_cell_angle_gamma 95.962(2)
_cell_formula_units_Z 2
_cell_length_a 14.0476(4)
_cell_length_b 14.9502(4)
_cell_length_c 18.4873(6)
_cell_measurement_reflns_used 12754
_cell_measurement_temperature 100.00(10)
_cell_measurement_theta_max 26.9550
_cell_measurement_theta_min 4.2570
_cell_volume 3804.2(2)
_computing_cell_refinement 'CrysAlisPro 1.171.40.73a (Rigaku OD, 2020)'
_computing_data_collection 'CrysAlisPro 1.171.40.73a (Rigaku OD, 2020)'
_computing_data_reduction 'CrysAlisPro 1.171.40.73a (Rigaku OD, 2020)'
_computing_molecular_graphics 'Olex2 1.5 (Dolomanov et al., 2009)'
_computing_publication_material 'Olex2 1.5 (Dolomanov et al., 2009)'
_computing_structure_refinement 'SHELXL 2019/2 (Sheldrick, 2015)'
_computing_structure_solution 'SHELXT 2018/2 (Sheldrick, 2018)'
_diffrn_ambient_temperature 100.15
_diffrn_detector_area_resol_mean 16.2413
_diffrn_detector_type Eos
_diffrn_measured_fraction_theta_full 0.998
_diffrn_measured_fraction_theta_max 0.902
_diffrn_measurement_details
;
List of Runs (angles in degrees, time in seconds):

  # Type    Start    End  Width  t~exp~   \w     \q     \k     \f   Frames
#--------------------------------------------------------------------------
  1  \w    -38.00  40.00   1.00   12.50    --    0.23  57.00   0.00   78
  2  \w     54.00  84.00   1.00   12.50    --    0.23  57.00   0.00   30
  3  \w     80.00 117.00   1.00   40.00    --   30.40 125.00 120.00   37
  4  \w     78.00 109.00   1.00   40.00    --   30.40 125.00-150.00   31
  5  \w    -24.00  17.00   1.00   12.50    --    0.23 -99.00  60.00   41
  6  \w    -47.00 -22.00   1.00   40.00    --   30.40 125.00   0.00   25
  7  \w    -67.00 115.00   1.00   40.00    --   30.40  19.00 -60.00  182
  8  \w    -25.00  30.00   1.00   40.00    --  -29.93 -99.00  60.00   55
  9  \w    -25.00  30.00   1.00   40.00    --  -29.93 -99.00 -60.00   55
 10  \w    -25.00  28.00   1.00   40.00    --  -29.93 -99.00-180.00   53
 11  \w    -67.00 -35.00   1.00   12.50    --    0.23-178.00  90.00   32
 12  \w   -104.00 -77.00   1.00   12.50    --    0.23-178.00  90.00   27
 13  \w   -118.00 -93.00   1.00   40.00    --  -29.93-125.00  90.00   25
 14  \w   -118.00 -93.00   1.00   40.00    --  -29.93-125.00 150.00   25
 15  \w   -118.00 -93.00   1.00   40.00    --  -29.93-125.00  30.00   25
 16  \w   -116.00 -86.00   1.00   40.00    --  -29.93-125.00   0.00   30
 17  \w   -117.00 -74.00   1.00   40.00    --  -29.93-125.00 -90.00   43
 18  \w   -110.00 -85.00   1.00   40.00    --  -29.93-125.00-180.00   25
;
_diffrn_measurement_device 'four-circle diffractometer'
_diffrn_measurement_device_type 'Xcalibur, Eos'
_diffrn_measurement_method '\w scans'
_diffrn_radiation_type MoK\a
_diffrn_radiation_wavelength 0.71073
_diffrn_reflns_av_R_equivalents 0.0185
_diffrn_reflns_av_unetI/netI 0.0287
_diffrn_reflns_Laue_measured_fraction_full 0.998
_diffrn_reflns_Laue_measured_fraction_max 0.902
_diffrn_reflns_limit_h_max 17
_diffrn_reflns_limit_h_min -17
_diffrn_reflns_limit_k_max 18
_diffrn_reflns_limit_k_min -19
_diffrn_reflns_limit_l_max 22
_diffrn_reflns_limit_l_min -22
_diffrn_reflns_number 31133
_diffrn_reflns_point_group_measured_fraction_full 0.998
_diffrn_reflns_point_group_measured_fraction_max 0.902
_diffrn_reflns_theta_full 25.242
_diffrn_reflns_theta_max 27.166
_diffrn_reflns_theta_min 3.096
_exptl_absorpt_coefficient_mu 5.206
_exptl_absorpt_correction_T_max 1.00000
_exptl_absorpt_correction_T_min 0.41043
_exptl_absorpt_correction_type multi-scan
_exptl_absorpt_process_details
;
CrysAlisPro 1.171.40.73a (Rigaku Oxford Diffraction, 2020)
Empirical absorption correction using spherical harmonics,
 implemented in SCALE3 ABSPACK scaling algorithm.
;
_exptl_crystal_colour 'clear light yellow'
_exptl_crystal_colour_lustre clear
_exptl_crystal_colour_modifier light
_exptl_crystal_colour_primary yellow
_exptl_crystal_density_diffrn 1.682
_exptl_crystal_description plate
_exptl_crystal_F_000 1898
_exptl_crystal_size_max 0.4
_exptl_crystal_size_mid 0.1
_exptl_crystal_size_min 0.05
_refine_diff_density_max 0.714
_refine_diff_density_min -0.604
_refine_diff_density_rms 0.086
_refine_ls_extinction_method none
_refine_ls_goodness_of_fit_ref 1.031
_refine_ls_hydrogen_treatment constr
_refine_ls_matrix_type full
_refine_ls_number_parameters 807
_refine_ls_number_reflns 15243
_refine_ls_number_restraints 0
_refine_ls_restrained_S_all 1.031
_refine_ls_R_factor_all 0.0300
_refine_ls_R_factor_gt 0.0228
_refine_ls_shift/su_max 0.004
_refine_ls_shift/su_mean 0.000
_refine_ls_structure_factor_coef Fsqd
_refine_ls_weighting_details 'w=1/[\s^2^(Fo^2^)+(0.0140P)^2^+4.3107P] where P=(Fo^2^+2Fc^2^)/3'
_refine_ls_weighting_scheme calc
_refine_ls_wR_factor_gt 0.0453
_refine_ls_wR_factor_ref 0.0479
_reflns_Friedel_coverage 0.000
_reflns_number_gt 13218
_reflns_number_total 15243
_reflns_threshold_expression 'I > 2\s(I)'
_cod_data_source_file d3nj01411h2.cif
_cod_data_source_block ibo_82_lt2
_cod_original_cell_volume 3804.25(19)
_cod_original_formula_sum 'C48.50 H68 Bi2 Cl6 N18 O0.50 S12'
_cod_database_code 7062584
_shelx_shelxl_version_number 2019/2
_shelx_space_group_comment
;
The symmetry employed for this shelxl refinement is uniquely defined
by the following loop, which should always be used as a source of
symmetry information in preference to the above space-group names.
They are only intended as comments.
;
_shelx_estimated_absorpt_t_max 0.781
_shelx_estimated_absorpt_t_min 0.230
_olex2_refinement_description
;
1. Fixed Uiso
 At 1.2 times of:
  All C(H) groups, All N(H) groups
 At 1.5 times of:
  All C(H,H,H) groups, All O(H) groups
2. Others
 Fixed Sof: O3R(0.5) H3R(0.5) C4R(0.5) H4RA(0.5) H4RB(0.5) H4RC(0.5)
3.a Aromatic/amide H refined with riding coordinates:
 C2(H2), C3(H3), C4(H4), N8(H8), N10(H10), C22(H22), C23(H23), C24(H24),
 N28(H28), N30(H30), C42(H42), C43(H43), C44(H44), N48(H48), N50(H50), C62(H62),
  C63(H63), C64(H64), N68(H68), N70(H70), C82(H82), C83(H83), C84(H84),
 N88(H88), N90(H90), C102(H102), C103(H103), C104(H104), N108(H108), N110(H110)
3.b Idealised Me refined as rotating group:
 C6'(H6'A,H6'B,H6'C), C11(H11A,H11B,H11C), C26'(H26A,H26B,H26C), C31(H31A,H31B,
 H31C), C46'(H46A,H46B,H46C), C51(H51A,H51B,H51C), C1(H1A,H1B,H1C), C66'(H66A,
 H66B,H66C), C71(H71A,H71B,H71C), C86'(H86A,H86B,H86C), C92(H92A,H92B,H92C),
 C111(H11D,H11E,H11F), C4R(H4RA,H4RB,H4RC)
3.c Idealised tetrahedral OH refined as rotating group:
 O3R(H3R)
;
_smtbx_masks_special_details
;
A solvent mask was calculated and 10 electrons were 
found in a volume of 289\%A^3^ in 2 voids per unit cell. 
This is consistent with the presence of 
0.25[CH4O] per Unit Cell 
which account for 9 electrons 
per unit cell.
;
_smtbx_masks_void_probe_radius 1.2
_smtbx_masks_void_truncation_radius 1.2
_olex2_submission_special_instructions 'No special instructions were received'
_oxdiff_exptl_absorpt_empirical_details
;
Empirical correction (ABSPACK) includes:
- Absorption correction using spherical harmonics
- Frame scaling
;

loop_
_space_group_symop_operation_xyz
'x, y, z'
'-x, -y, -z'

loop_
_atom_site_label
_atom_site_type_symbol
_atom_site_fract_x
_atom_site_fract_y
_atom_site_fract_z
_atom_site_U_iso_or_equiv
_atom_site_adp_type
_atom_site_occupancy
_atom_site_site_symmetry_order
_atom_site_calc_flag
_atom_site_refinement_flags_posn
_atom_site_refinement_flags_adp
_atom_site_refinement_flags_occupancy
_atom_site_disorder_assembly
_atom_site_disorder_group
Bi1 Bi 0.45475(2) 0.32108(2) 0.25398(2) 0.01236(3) Uani 1 1 d . . . . .
Cl1 Cl 0.32113(5) 0.19198(5) 0.18743(4) 0.02069(16) Uani 1 1 d . . . . .
S1 S 0.64742(7) -0.10293(6) 0.07792(6) 0.0368(2) Uani 1 1 d . . . . .
Cl2 Cl 0.36828(5) 0.45538(5) 0.20609(4) 0.02103(16) Uani 1 1 d . . . . .
C2 C 0.6329(3) -0.2178(2) 0.0734(2) 0.0385(9) Uani 1 1 d . . . . .
H2 H 0.684017 -0.254143 0.068555 0.046 Uiso 1 1 calc R U . . .
Cl3 Cl 0.59507(5) 0.43270(5) 0.34793(4) 0.01669(15) Uani 1 1 d . . . . .
C3 C 0.5418(3) -0.2519(2) 0.0774(2) 0.0350(9) Uani 1 1 d . . . . .
H3 H 0.521779 -0.314972 0.075011 0.042 Uiso 1 1 calc R U . . .
C4 C 0.4774(3) -0.1840(2) 0.08572(18) 0.0289(8) Uani 1 1 d . . . . .
H4 H 0.410753 -0.195983 0.090165 0.035 Uiso 1 1 calc R U . . .
C5 C 0.5268(2) -0.0977(2) 0.08633(18) 0.0239(7) Uani 1 1 d . . . . .
C6 C 0.4876(2) -0.0109(2) 0.09437(18) 0.0225(7) Uani 1 1 d . . . . .
C6' C 0.3835(2) -0.0094(2) 0.1036(2) 0.0345(9) Uani 1 1 d . . . . .
H6'A H 0.377518 0.010813 0.155158 0.052 Uiso 1 1 calc R U . . .
H6'B H 0.349072 -0.070444 0.089254 0.052 Uiso 1 1 calc R U . . .
H6'C H 0.355592 0.032517 0.072616 0.052 Uiso 1 1 calc R U . . .
N7 N 0.54830(19) 0.05964(17) 0.09392(14) 0.0209(6) Uani 1 1 d . . . . .
N8 N 0.51559(19) 0.14347(16) 0.10442(14) 0.0211(6) Uani 1 1 d . . . . .
H8 H 0.455582 0.148216 0.112308 0.025 Uiso 1 1 calc R U . . .
S9 S 0.54110(7) 0.32317(5) 0.12103(5) 0.02714(19) Uani 1 1 d . . . . .
C9 C 0.5776(2) 0.2179(2) 0.10233(17) 0.0221(7) Uani 1 1 d . . . . .
N10 N 0.6631(2) 0.2057(2) 0.08312(16) 0.0311(7) Uani 1 1 d . . . . .
H10 H 0.677949 0.149769 0.076785 0.037 Uiso 1 1 calc R U . . .
C11 C 0.7348(3) 0.2782(3) 0.0717(2) 0.0526(13) Uani 1 1 d . . . . .
H11A H 0.713629 0.302794 0.026486 0.079 Uiso 1 1 calc R U . . .
H11B H 0.796589 0.254342 0.067355 0.079 Uiso 1 1 calc R U . . .
H11C H 0.742498 0.326407 0.113391 0.079 Uiso 1 1 calc R U . . .
C22 C 0.3248(2) 0.84754(19) 0.53161(17) 0.0165(6) Uani 1 1 d . . . . .
H22 H 0.338526 0.889764 0.575105 0.020 Uiso 1 1 calc R U . . .
C23 C 0.2741(2) 0.86469(19) 0.46867(17) 0.0164(6) Uani 1 1 d . . . . .
H23 H 0.247963 0.920051 0.463568 0.020 Uiso 1 1 calc R U . . .
C24 C 0.26441(19) 0.79114(18) 0.41161(17) 0.0145(6) Uani 1 1 d . . . . .
H24 H 0.231472 0.791570 0.363911 0.017 Uiso 1 1 calc R U . . .
C25 C 0.30848(19) 0.71876(18) 0.43347(16) 0.0132(6) Uani 1 1 d . . . . .
C26 C 0.30625(19) 0.62994(19) 0.39158(16) 0.0142(6) Uani 1 1 d . . . . .
C26' C 0.2604(2) 0.6156(2) 0.31324(18) 0.0250(7) Uani 1 1 d . . . . .
H26A H 0.309712 0.605139 0.280710 0.037 Uiso 1 1 calc R U . . .
H26B H 0.230271 0.669507 0.302176 0.037 Uiso 1 1 calc R U . . .
H26C H 0.211122 0.562783 0.305643 0.037 Uiso 1 1 calc R U . . .
N27 N 0.34281(17) 0.56827(15) 0.42544(14) 0.0152(5) Uani 1 1 d . . . . .
N28 N 0.33832(17) 0.48352(15) 0.38503(14) 0.0158(5) Uani 1 1 d . . . . .
H28 H 0.320976 0.475596 0.337267 0.019 Uiso 1 1 calc R U . . .
S29 S 0.34836(5) 0.30634(5) 0.37104(4) 0.01710(16) Uani 1 1 d . . . . .
C29 C 0.36113(19) 0.41342(19) 0.42059(17) 0.0144(6) Uani 1 1 d . . . . .
N30 N 0.38662(17) 0.42757(16) 0.49146(14) 0.0156(5) Uani 1 1 d . . . . .
H30 H 0.388313 0.483163 0.513773 0.019 Uiso 1 1 calc R U . . .
C31 C 0.4125(2) 0.35745(19) 0.53632(17) 0.0176(6) Uani 1 1 d . . . . .
H31A H 0.455026 0.319535 0.511382 0.026 Uiso 1 1 calc R U . . .
H31B H 0.353925 0.319711 0.543583 0.026 Uiso 1 1 calc R U . . .
H31C H 0.446041 0.386093 0.584080 0.026 Uiso 1 1 calc R U . . .
S41 S 1.01402(5) 0.25390(5) 0.26969(5) 0.02326(18) Uani 1 1 d . . . . .
C42 C 1.1186(2) 0.3048(2) 0.24675(19) 0.0250(7) Uani 1 1 d . . . . .
H42 H 1.177359 0.278400 0.248911 0.030 Uiso 1 1 calc R U . . .
C43 C 1.1088(2) 0.3873(2) 0.22505(18) 0.0218(7) Uani 1 1 d . . . . .
H43 H 1.159728 0.425029 0.210139 0.026 Uiso 1 1 calc R U . . .
C44 C 1.0145(2) 0.41075(19) 0.22713(17) 0.0158(6) Uani 1 1 d . . . . .
H44 H 0.994864 0.466050 0.213665 0.019 Uiso 1 1 calc R U . . .
C45 C 0.95352(19) 0.34448(19) 0.25091(16) 0.0143(6) Uani 1 1 d . . . . .
C46 C 0.85118(19) 0.34333(18) 0.25868(16) 0.0130(6) Uani 1 1 d . . . . .
C46' C 0.8044(2) 0.42777(18) 0.25127(17) 0.0174(7) Uani 1 1 d . . . . .
H46A H 0.736083 0.411463 0.232142 0.026 Uiso 1 1 calc R U . . .
H46B H 0.836455 0.462717 0.217358 0.026 Uiso 1 1 calc R U . . .
H46C H 0.809986 0.464444 0.299447 0.026 Uiso 1 1 calc R U . . .
N47 N 0.80896(16) 0.26676(16) 0.27133(14) 0.0147(5) Uani 1 1 d . . . . .
N48 N 0.71223(16) 0.26279(15) 0.28106(14) 0.0142(5) Uani 1 1 d . . . . .
H48 H 0.683428 0.312157 0.287396 0.017 Uiso 1 1 calc R U . . .
S49 S 0.54568(5) 0.16622(5) 0.29451(4) 0.01598(15) Uani 1 1 d . . . . .
C49 C 0.66436(19) 0.17946(18) 0.28035(16) 0.0130(6) Uani 1 1 d . . . . .
N50 N 0.71195(16) 0.10851(15) 0.26809(14) 0.0150(5) Uani 1 1 d . . . . .
H50 H 0.772359 0.118971 0.259873 0.018 Uiso 1 1 calc R U . . .
C51 C 0.6723(2) 0.01465(18) 0.26712(18) 0.0196(7) Uani 1 1 d . . . . .
H51A H 0.613415 0.001107 0.231995 0.029 Uiso 1 1 calc R U . . .
H51B H 0.656946 0.004914 0.316231 0.029 Uiso 1 1 calc R U . . .
H51C H 0.719697 -0.025389 0.252478 0.029 Uiso 1 1 calc R U . . .
S108 S 0.36123(5) 0.74163(5) 0.52375(4) 0.01476(15) Uani 1 1 d . . . . .
C1 C 0.8812(2) 0.69807(19) 0.52103(17) 0.0193(7) Uani 1 1 d . . . . .
H1A H 0.839664 0.743136 0.506153 0.029 Uiso 1 1 calc R U . . .
H1B H 0.948605 0.720016 0.517658 0.029 Uiso 1 1 calc R U . . .
H1C H 0.874148 0.688374 0.571759 0.029 Uiso 1 1 calc R U . . .
Bi2 Bi 0.96191(2) 0.81943(2) 0.25553(2) 0.01310(3) Uani 1 1 d . . . . .
Cl4 Cl 1.00144(5) 0.83892(5) 0.40113(4) 0.02078(16) Uani 1 1 d . . . . .
Cl5 Cl 1.14788(5) 0.85246(5) 0.23159(4) 0.02205(16) Uani 1 1 d . . . . .
Cl6 Cl 0.97602(6) 0.64575(5) 0.23989(4) 0.02135(16) Uani 1 1 d . . . . .
S61 S 1.12017(6) 0.49354(5) -0.06979(5) 0.02133(17) Uani 1 1 d . . . . .
C62 C 1.2090(2) 0.4271(2) -0.0880(2) 0.0298(8) Uani 1 1 d . . . . .
H62 H 1.206460 0.385656 -0.131424 0.036 Uiso 1 1 calc R U . . .
C63 C 1.2831(3) 0.4407(2) -0.0332(2) 0.0336(9) Uani 1 1 d . . . . .
H63 H 1.338892 0.409864 -0.033907 0.040 Uiso 1 1 calc R U . . .
C64 C 1.2689(2) 0.5055(2) 0.0252(2) 0.0281(8) Uani 1 1 d . . . . .
H64 H 1.314204 0.522691 0.067974 0.034 Uiso 1 1 calc R U . . .
C65 C 1.1836(2) 0.5411(2) 0.01408(17) 0.0192(7) Uani 1 1 d . . . . .
C66 C 1.1471(2) 0.6120(2) 0.06004(17) 0.0199(7) Uani 1 1 d . . . . .
C66' C 1.1964(3) 0.6398(3) 0.13662(19) 0.0345(9) Uani 1 1 d . . . . .
H66A H 1.148710 0.635929 0.171336 0.052 Uiso 1 1 calc R U . . .
H66B H 1.227467 0.702348 0.141184 0.052 Uiso 1 1 calc R U . . .
H66C H 1.245202 0.599377 0.147493 0.052 Uiso 1 1 calc R U . . .
N67 N 1.07371(18) 0.64640(16) 0.03162(14) 0.0187(6) Uani 1 1 d . . . . .
N68 N 1.03852(18) 0.71339(17) 0.07525(14) 0.0200(6) Uani 1 1 d . . . . .
H68 H 1.068056 0.734254 0.119451 0.024 Uiso 1 1 calc R U . . .
S69 S 0.90863(6) 0.82741(6) 0.10087(5) 0.02728(19) Uani 1 1 d . . . . .
C69 C 0.9576(2) 0.7462(2) 0.04855(18) 0.0210(7) Uani 1 1 d . . . . .
N70 N 0.9197(2) 0.7137(2) -0.01897(15) 0.0305(7) Uani 1 1 d . . . . .
H70 H 0.949141 0.672368 -0.042643 0.037 Uiso 1 1 calc R U . . .
C71 C 0.8330(3) 0.7401(3) -0.0580(2) 0.0467(11) Uani 1 1 d . . . . .
H71A H 0.790680 0.761243 -0.022547 0.070 Uiso 1 1 calc R U . . .
H71B H 0.798911 0.687774 -0.091197 0.070 Uiso 1 1 calc R U . . .
H71C H 0.851115 0.789022 -0.086557 0.070 Uiso 1 1 calc R U . . .
S81 S 1.28252(5) 1.12122(5) 0.55291(5) 0.01926(16) Uani 1 1 d . . . . .
C82 C 1.3945(2) 1.1386(2) 0.60316(19) 0.0216(7) Uani 1 1 d . . . . .
H82 H 1.405625 1.156073 0.654781 0.026 Uiso 1 1 calc R U . . .
C83 C 1.4655(2) 1.1246(2) 0.56049(19) 0.0235(7) Uani 1 1 d . . . . .
H83 H 1.532040 1.131026 0.579101 0.028 Uiso 1 1 calc R U . . .
C84 C 1.4301(2) 1.09924(19) 0.48532(19) 0.0211(7) Uani 1 1 d . . . . .
H84 H 1.470046 1.086487 0.448130 0.025 Uiso 1 1 calc R U . . .
C85 C 1.3314(2) 1.09516(19) 0.47214(17) 0.0167(6) Uani 1 1 d . . . . .
C86 C 1.2697(2) 1.07044(18) 0.40246(18) 0.0169(6) Uani 1 1 d . . . . .
C86' C 1.3131(2) 1.0430(2) 0.33412(19) 0.0262(8) Uani 1 1 d . . . . .
H86A H 1.291180 1.079051 0.295870 0.039 Uiso 1 1 calc R U . . .
H86B H 1.292921 0.978514 0.317228 0.039 Uiso 1 1 calc R U . . .
H86C H 1.383591 1.053553 0.344497 0.039 Uiso 1 1 calc R U . . .
N87 N 1.17824(17) 1.07167(15) 0.40541(14) 0.0167(5) Uani 1 1 d . . . . .
N88 N 1.11717(17) 1.04510(16) 0.34063(14) 0.0177(5) Uani 1 1 d . . . . .
H88 H 1.139991 1.027160 0.299603 0.021 Uiso 1 1 calc R U . . .
S89 S 0.94483(5) 1.01133(5) 0.26269(4) 0.01810(16) Uani 1 1 d . . . . .
C89 C 1.0221(2) 1.04748(18) 0.34214(17) 0.0148(6) Uani 1 1 d . . . . .
N90 N 0.99330(17) 1.08054(16) 0.40340(14) 0.0183(6) Uani 1 1 d . . . . .
H90 H 1.037687 1.098533 0.441276 0.022 Uiso 1 1 calc R U . . .
C92 C 0.8938(2) 1.0900(3) 0.4140(2) 0.0325(9) Uani 1 1 d . . . . .
H92A H 0.889508 1.106086 0.466380 0.049 Uiso 1 1 calc R U . . .
H92B H 0.853458 1.032441 0.395986 0.049 Uiso 1 1 calc R U . . .
H92C H 0.871179 1.137753 0.386775 0.049 Uiso 1 1 calc R U . . .
S101 S 0.83953(5) 0.42241(5) 0.44735(4) 0.01873(16) Uani 1 1 d . . . . .
C102 C 0.8863(2) 0.3670(2) 0.51627(18) 0.0201(7) Uani 1 1 d . . . . .
H102 H 0.887224 0.303152 0.511913 0.024 Uiso 1 1 calc R U . . .
C103 C 0.9220(2) 0.4247(2) 0.57819(19) 0.0226(7) Uani 1 1 d . . . . .
H103 H 0.950406 0.405364 0.621925 0.027 Uiso 1 1 calc R U . . .
C104 C 0.91238(19) 0.5165(2) 0.57037(17) 0.0164(6) Uani 1 1 d . . . . .
H104 H 0.933661 0.565653 0.608123 0.020 Uiso 1 1 calc R U . . .
C105 C 0.86836(19) 0.52656(19) 0.50140(17) 0.0142(6) Uani 1 1 d . . . . .
C106 C 0.8528(2) 0.61070(19) 0.47154(17) 0.0149(6) Uani 1 1 d . . . . .
N107 N 0.81614(16) 0.60298(15) 0.40343(14) 0.0143(5) Uani 1 1 d . . . . .
N108 N 0.81228(17) 0.68381(15) 0.37328(13) 0.0141(5) Uani 1 1 d . . . . .
H108 H 0.847771 0.733797 0.394893 0.017 Uiso 1 1 calc R U . . .
S109 S 0.76164(5) 0.77872(5) 0.26523(4) 0.01832(16) Uani 1 1 d . . . . .
C109 C 0.7538(2) 0.68448(19) 0.31088(16) 0.0146(6) Uani 1 1 d . . . . .
N110 N 0.68882(17) 0.61376(16) 0.28854(14) 0.0166(5) Uani 1 1 d . . . . .
H110 H 0.689070 0.568371 0.314817 0.020 Uiso 1 1 calc R U . . .
C111 C 0.6167(2) 0.6039(2) 0.22438(18) 0.0257(8) Uani 1 1 d . . . . .
H11D H 0.552397 0.590307 0.239071 0.039 Uiso 1 1 calc R U . . .
H11E H 0.629298 0.554222 0.188478 0.039 Uiso 1 1 calc R U . . .
H11F H 0.619752 0.660435 0.202343 0.039 Uiso 1 1 calc R U . . .
O3R O 0.7950(3) 0.0925(4) 0.0324(3) 0.0380(13) Uani 0.5 1 d . . P A 1
H3R H 0.817691 0.084144 -0.007730 0.057 Uiso 0.5 1 calc R U P A 1
C4R C 0.8658(7) 0.0940(6) 0.0883(5) 0.057(3) Uani 0.5 1 d . . P A 1
H4RA H 0.928282 0.095827 0.069245 0.085 Uiso 0.5 1 calc R U P A 1
H4RB H 0.855084 0.039319 0.112171 0.085 Uiso 0.5 1 calc R U P A 1
H4RC H 0.865555 0.147837 0.123972 0.085 Uiso 0.5 1 calc R U P A 1

loop_
_atom_site_aniso_label
_atom_site_aniso_U_11
_atom_site_aniso_U_22
_atom_site_aniso_U_33
_atom_site_aniso_U_23
_atom_site_aniso_U_13
_atom_site_aniso_U_12
Bi1 0.01215(5) 0.01280(6) 0.01201(6) 0.00031(4) -0.00003(4) 0.00409(4)
Cl1 0.0160(3) 0.0223(4) 0.0218(4) -0.0034(3) -0.0025(3) 0.0051(3)
S1 0.0412(5) 0.0333(5) 0.0360(6) -0.0041(4) 0.0047(4) 0.0153(4)
Cl2 0.0219(4) 0.0211(4) 0.0227(4) 0.0071(3) 0.0028(3) 0.0099(3)
C2 0.054(3) 0.034(2) 0.027(2) -0.0058(16) -0.0037(18) 0.0212(19)
Cl3 0.0160(3) 0.0137(3) 0.0198(4) 0.0016(3) 0.0015(3) 0.0009(3)
C3 0.053(2) 0.0229(18) 0.027(2) -0.0002(15) -0.0054(18) 0.0107(17)
C4 0.047(2) 0.0213(17) 0.0182(19) -0.0006(14) -0.0041(16) 0.0142(16)
C5 0.0348(19) 0.0223(17) 0.0142(18) -0.0011(13) 0.0002(14) 0.0090(14)
C6 0.0280(17) 0.0221(16) 0.0170(18) -0.0008(13) 0.0029(14) 0.0053(14)
C6' 0.035(2) 0.0186(17) 0.051(3) 0.0025(16) 0.0138(18) 0.0038(15)
N7 0.0284(14) 0.0176(13) 0.0164(15) -0.0025(11) 0.0038(11) 0.0056(11)
N8 0.0262(14) 0.0183(13) 0.0186(15) -0.0020(11) 0.0058(11) 0.0035(11)
S9 0.0442(5) 0.0191(4) 0.0183(5) 0.0029(3) 0.0074(4) 0.0003(4)
C9 0.0321(18) 0.0237(17) 0.0099(17) -0.0004(13) 0.0046(13) 0.0015(14)
N10 0.0307(16) 0.0310(16) 0.0300(18) -0.0060(13) 0.0135(13) -0.0034(13)
C11 0.044(2) 0.060(3) 0.047(3) -0.010(2) 0.021(2) -0.025(2)
C22 0.0177(15) 0.0109(14) 0.0202(18) -0.0007(12) 0.0038(13) 0.0009(11)
C23 0.0166(14) 0.0104(14) 0.0239(18) 0.0038(12) 0.0064(13) 0.0034(11)
C24 0.0126(14) 0.0137(14) 0.0175(17) 0.0041(12) 0.0013(12) 0.0010(11)
C25 0.0116(13) 0.0139(14) 0.0142(16) 0.0017(11) 0.0026(11) 0.0012(11)
C26 0.0124(14) 0.0150(14) 0.0151(16) 0.0014(12) 0.0023(12) 0.0016(11)
C26' 0.0348(18) 0.0183(16) 0.0210(19) -0.0005(13) -0.0055(15) 0.0129(14)
N27 0.0165(12) 0.0118(12) 0.0170(14) -0.0015(10) 0.0032(10) 0.0025(10)
N28 0.0198(13) 0.0118(12) 0.0154(14) 0.0006(10) -0.0002(10) 0.0040(10)
S29 0.0208(4) 0.0112(3) 0.0194(4) -0.0001(3) 0.0050(3) 0.0025(3)
C29 0.0108(13) 0.0143(14) 0.0180(17) -0.0010(12) 0.0049(12) 0.0013(11)
N30 0.0200(13) 0.0109(12) 0.0162(14) 0.0009(10) 0.0025(11) 0.0042(10)
C31 0.0216(15) 0.0160(15) 0.0169(17) 0.0062(12) 0.0021(13) 0.0055(12)
S41 0.0172(4) 0.0192(4) 0.0350(5) 0.0067(3) 0.0032(3) 0.0066(3)
C42 0.0136(15) 0.0300(18) 0.030(2) -0.0033(15) 0.0027(14) 0.0063(13)
C43 0.0163(15) 0.0240(17) 0.0219(18) -0.0058(13) 0.0042(13) -0.0043(13)
C44 0.0179(15) 0.0098(14) 0.0186(17) -0.0006(12) 0.0013(12) 0.0007(11)
C45 0.0136(14) 0.0131(14) 0.0153(16) 0.0004(12) -0.0013(12) 0.0028(11)
C46 0.0137(14) 0.0130(14) 0.0124(16) 0.0009(11) 0.0014(11) 0.0031(11)
C46' 0.0178(15) 0.0137(14) 0.0217(18) 0.0051(12) 0.0039(13) 0.0025(12)
N47 0.0108(11) 0.0154(12) 0.0184(14) 0.0024(10) 0.0031(10) 0.0023(10)
N48 0.0100(11) 0.0106(12) 0.0233(15) 0.0030(10) 0.0058(10) 0.0031(9)
S49 0.0109(3) 0.0147(4) 0.0229(4) 0.0050(3) 0.0018(3) 0.0015(3)
C49 0.0127(14) 0.0145(14) 0.0116(16) 0.0022(11) -0.0004(11) 0.0022(11)
N50 0.0125(12) 0.0111(12) 0.0222(15) 0.0029(10) 0.0026(10) 0.0034(9)
C51 0.0203(15) 0.0104(14) 0.0272(19) 0.0026(13) -0.0005(13) 0.0016(12)
S108 0.0160(3) 0.0129(3) 0.0154(4) 0.0017(3) 0.0007(3) 0.0034(3)
C1 0.0239(16) 0.0188(15) 0.0146(17) 0.0020(12) -0.0013(13) 0.0035(13)
Bi2 0.01674(6) 0.01023(5) 0.01214(6) 0.00067(4) 0.00080(4) 0.00272(4)
Cl4 0.0241(4) 0.0204(4) 0.0155(4) 0.0022(3) -0.0029(3) -0.0023(3)
Cl5 0.0187(4) 0.0232(4) 0.0234(4) -0.0010(3) 0.0025(3) 0.0031(3)
Cl6 0.0306(4) 0.0119(3) 0.0213(4) 0.0008(3) -0.0002(3) 0.0064(3)
S61 0.0230(4) 0.0232(4) 0.0172(4) -0.0007(3) 0.0004(3) 0.0060(3)
C62 0.0356(19) 0.0257(18) 0.028(2) -0.0069(15) 0.0043(16) 0.0135(15)
C63 0.034(2) 0.033(2) 0.033(2) -0.0074(16) -0.0029(16) 0.0201(16)
C64 0.0274(18) 0.0305(19) 0.024(2) -0.0034(15) -0.0047(15) 0.0101(15)
C65 0.0249(16) 0.0180(15) 0.0142(17) 0.0017(12) -0.0007(13) 0.0045(13)
C66 0.0246(16) 0.0208(16) 0.0152(17) 0.0031(13) 0.0032(13) 0.0056(13)
C66' 0.038(2) 0.046(2) 0.019(2) -0.0081(16) -0.0049(16) 0.0265(18)
N67 0.0228(13) 0.0188(13) 0.0160(15) 0.0022(11) 0.0045(11) 0.0077(11)
N68 0.0250(14) 0.0246(14) 0.0111(14) -0.0011(11) 0.0014(11) 0.0110(11)
S69 0.0365(5) 0.0311(5) 0.0166(5) 0.0005(3) -0.0001(4) 0.0217(4)
C69 0.0262(17) 0.0231(16) 0.0161(18) 0.0051(13) 0.0037(13) 0.0103(13)
N70 0.0371(16) 0.0415(17) 0.0148(16) -0.0024(13) -0.0008(13) 0.0254(14)
C71 0.051(2) 0.074(3) 0.018(2) -0.0001(19) -0.0075(18) 0.042(2)
S81 0.0161(4) 0.0176(4) 0.0246(5) 0.0037(3) 0.0035(3) 0.0026(3)
C82 0.0194(16) 0.0180(16) 0.027(2) 0.0057(13) -0.0009(14) 0.0005(13)
C83 0.0144(15) 0.0207(16) 0.035(2) 0.0052(14) 0.0010(14) -0.0009(13)
C84 0.0159(15) 0.0151(15) 0.032(2) 0.0020(13) 0.0046(14) -0.0013(12)
C85 0.0172(15) 0.0112(14) 0.0226(18) 0.0044(12) 0.0038(13) 0.0020(11)
C86 0.0172(15) 0.0079(13) 0.0263(19) 0.0046(12) 0.0047(13) 0.0003(11)
C86' 0.0191(16) 0.0294(18) 0.029(2) 0.0009(15) 0.0080(14) -0.0037(14)
N87 0.0174(13) 0.0116(12) 0.0199(15) 0.0013(10) -0.0006(11) 0.0011(10)
N88 0.0180(13) 0.0169(13) 0.0178(15) 0.0003(10) 0.0031(11) 0.0019(10)
S89 0.0227(4) 0.0140(4) 0.0169(4) 0.0008(3) -0.0025(3) 0.0054(3)
C89 0.0180(15) 0.0056(13) 0.0207(17) 0.0040(12) -0.0007(12) 0.0019(11)
N90 0.0146(12) 0.0213(13) 0.0169(15) -0.0033(11) -0.0028(10) 0.0037(10)
C92 0.0160(16) 0.056(2) 0.023(2) -0.0064(17) 0.0010(14) 0.0100(16)
S101 0.0191(4) 0.0142(4) 0.0227(4) 0.0048(3) 0.0002(3) 0.0008(3)
C102 0.0151(15) 0.0179(15) 0.031(2) 0.0121(14) 0.0068(13) 0.0041(12)
C103 0.0148(15) 0.0319(18) 0.0246(19) 0.0166(15) 0.0008(13) 0.0062(13)
C104 0.0117(14) 0.0196(15) 0.0185(17) 0.0056(12) 0.0021(12) 0.0011(12)
C105 0.0103(13) 0.0156(14) 0.0176(17) 0.0039(12) 0.0036(12) 0.0024(11)
C106 0.0124(14) 0.0177(15) 0.0158(17) 0.0038(12) 0.0050(12) 0.0023(11)
N107 0.0146(12) 0.0124(12) 0.0170(14) 0.0055(10) 0.0022(10) 0.0030(10)
N108 0.0178(12) 0.0083(11) 0.0151(14) 0.0008(10) -0.0011(10) 0.0008(9)
S109 0.0184(4) 0.0162(4) 0.0217(4) 0.0090(3) 0.0004(3) 0.0028(3)
C109 0.0156(14) 0.0155(14) 0.0137(16) 0.0017(12) 0.0038(12) 0.0045(12)
N110 0.0178(12) 0.0134(12) 0.0184(15) 0.0055(10) -0.0020(11) 0.0010(10)
C111 0.0241(17) 0.0265(17) 0.0235(19) 0.0060(14) -0.0083(14) -0.0018(14)
O3R 0.029(3) 0.042(3) 0.039(3) -0.013(3) 0.001(2) 0.009(2)
C4R 0.094(7) 0.048(5) 0.032(5) 0.007(4) -0.010(5) 0.045(5)

loop_
_atom_type_symbol
_atom_type_description
_atom_type_scat_dispersion_real
_atom_type_scat_dispersion_imag
_atom_type_scat_source
C C 0.0033 0.0016 'International Tables Vol C Tables 4.2.6.8 and 6.1.1.4'
H H 0.0000 0.0000 'International Tables Vol C Tables 4.2.6.8 and 6.1.1.4'
Bi Bi -4.1077 10.2566 'International Tables Vol C Tables 4.2.6.8 and 6.1.1.4'
Cl Cl 0.1484 0.1585 'International Tables Vol C Tables 4.2.6.8 and 6.1.1.4'
N N 0.0061 0.0033 'International Tables Vol C Tables 4.2.6.8 and 6.1.1.4'
O O 0.0106 0.0060 'International Tables Vol C Tables 4.2.6.8 and 6.1.1.4'
S S 0.1246 0.1234 'International Tables Vol C Tables 4.2.6.8 and 6.1.1.4'

loop_
_geom_angle_atom_site_label_1
_geom_angle_atom_site_label_2
_geom_angle_atom_site_label_3
_geom_angle
_geom_angle_site_symmetry_1
_geom_angle_site_symmetry_3
_geom_angle_publ_flag
Cl1 Bi1 Cl2 95.13(2) . . ?
Cl1 Bi1 Cl3 167.44(2) . . ?
Cl1 Bi1 S9 89.76(2) . . ?
Cl1 Bi1 S29 82.67(2) . . ?
Cl1 Bi1 S49 81.53(2) . . ?
Cl2 Bi1 Cl3 94.65(2) . . ?
Cl2 Bi1 S9 83.26(2) . . ?
Cl2 Bi1 S29 95.07(2) . . ?
Cl2 Bi1 S49 175.36(2) . . ?
Cl3 Bi1 S9 99.21(2) . . ?
Cl3 Bi1 S29 88.64(2) . . ?
Cl3 Bi1 S49 89.12(2) . . ?
S9 Bi1 S49 93.47(2) . . ?
S29 Bi1 S9 172.08(2) . . ?
S29 Bi1 S49 87.73(2) . . ?
C2 S1 C5 91.61(18) . . ?
S1 C2 H2 123.5 . . ?
C3 C2 S1 113.0(3) . . ?
C3 C2 H2 123.5 . . ?
C2 C3 H3 123.2 . . ?
C2 C3 C4 113.6(3) . . ?
C4 C3 H3 123.2 . . ?
C3 C4 H4 124.8 . . ?
C5 C4 C3 110.4(3) . . ?
C5 C4 H4 124.8 . . ?
C4 C5 S1 111.4(3) . . ?
C4 C5 C6 127.5(3) . . ?
C6 C5 S1 121.1(2) . . ?
C5 C6 C6' 119.3(3) . . ?
N7 C6 C5 115.6(3) . . ?
N7 C6 C6' 125.1(3) . . ?
C6 C6' H6'A 109.5 . . ?
C6 C6' H6'B 109.5 . . ?
C6 C6' H6'C 109.5 . . ?
H6'A C6' H6'B 109.5 . . ?
H6'A C6' H6'C 109.5 . . ?
H6'B C6' H6'C 109.5 . . ?
C6 N7 N8 117.7(3) . . ?
N7 N8 H8 120.7 . . ?
C9 N8 N7 118.5(3) . . ?
C9 N8 H8 120.7 . . ?
C9 S9 Bi1 106.00(11) . . ?
N8 C9 S9 119.5(2) . . ?
N10 C9 N8 117.5(3) . . ?
N10 C9 S9 123.0(2) . . ?
C9 N10 H10 117.8 . . ?
C9 N10 C11 124.4(3) . . ?
C11 N10 H10 117.8 . . ?
N10 C11 H11A 109.5 . . ?
N10 C11 H11B 109.5 . . ?
N10 C11 H11C 109.5 . . ?
H11A C11 H11B 109.5 . . ?
H11A C11 H11C 109.5 . . ?
H11B C11 H11C 109.5 . . ?
C23 C22 H22 123.7 . . ?
C23 C22 S108 112.5(2) . . ?
S108 C22 H22 123.7 . . ?
C22 C23 H23 123.6 . . ?
C22 C23 C24 112.7(3) . . ?
C24 C23 H23 123.6 . . ?
C23 C24 H24 124.0 . . ?
C25 C24 C23 112.0(3) . . ?
C25 C24 H24 124.0 . . ?
C24 C25 C26 127.0(3) . . ?
C24 C25 S108 111.4(2) . . ?
C26 C25 S108 121.3(2) . . ?
C25 C26 C26' 118.2(3) . . ?
N27 C26 C25 117.0(3) . . ?
N27 C26 C26' 124.7(3) . . ?
C26 C26' H26A 109.5 . . ?
C26 C26' H26B 109.5 . . ?
C26 C26' H26C 109.5 . . ?
H26A C26' H26B 109.5 . . ?
H26A C26' H26C 109.5 . . ?
H26B C26' H26C 109.5 . . ?
C26 N27 N28 116.2(2) . . ?
N27 N28 H28 120.8 . . ?
C29 N28 N27 118.4(3) . . ?
C29 N28 H28 120.8 . . ?
C29 S29 Bi1 106.16(10) . . ?
N28 C29 S29 118.4(2) . . ?
N30 C29 N28 119.2(3) . . ?
N30 C29 S29 122.3(2) . . ?
C29 N30 H30 117.7 . . ?
C29 N30 C31 124.5(2) . . ?
C31 N30 H30 117.7 . . ?
N30 C31 H31A 109.5 . . ?
N30 C31 H31B 109.5 . . ?
N30 C31 H31C 109.5 . . ?
H31A C31 H31B 109.5 . . ?
H31A C31 H31C 109.5 . . ?
H31B C31 H31C 109.5 . . ?
C42 S41 C45 91.84(15) . . ?
S41 C42 H42 123.7 . . ?
C43 C42 S41 112.5(2) . . ?
C43 C42 H42 123.7 . . ?
C42 C43 H43 123.8 . . ?
C42 C43 C44 112.3(3) . . ?
C44 C43 H43 123.8 . . ?
C43 C44 H44 123.6 . . ?
C45 C44 C43 112.8(3) . . ?
C45 C44 H44 123.6 . . ?
C44 C45 S41 110.5(2) . . ?
C44 C45 C46 128.7(3) . . ?
C46 C45 S41 120.7(2) . . ?
C45 C46 C46' 119.0(2) . . ?
N47 C46 C45 115.1(2) . . ?
N47 C46 C46' 125.9(2) . . ?
C46 C46' H46A 109.5 . . ?
C46 C46' H46B 109.5 . . ?
C46 C46' H46C 109.5 . . ?
H46A C46' H46B 109.5 . . ?
H46A C46' H46C 109.5 . . ?
H46B C46' H46C 109.5 . . ?
C46 N47 N48 117.4(2) . . ?
N47 N48 H48 121.6 . . ?
C49 N48 N47 116.8(2) . . ?
C49 N48 H48 121.6 . . ?
C49 S49 Bi1 109.58(10) . . ?
N48 C49 S49 121.0(2) . . ?
N50 C49 N48 117.9(2) . . ?
N50 C49 S49 121.1(2) . . ?
C49 N50 H50 117.5 . . ?
C49 N50 C51 125.1(2) . . ?
C51 N50 H50 117.5 . . ?
N50 C51 H51A 109.5 . . ?
N50 C51 H51B 109.5 . . ?
N50 C51 H51C 109.5 . . ?
H51A C51 H51B 109.5 . . ?
H51A C51 H51C 109.5 . . ?
H51B C51 H51C 109.5 . . ?
C22 S108 C25 91.31(14) . . ?
H1A C1 H1B 109.5 . . ?
H1A C1 H1C 109.5 . . ?
H1B C1 H1C 109.5 . . ?
C106 C1 H1A 109.5 . . ?
C106 C1 H1B 109.5 . . ?
C106 C1 H1C 109.5 . . ?
Cl4 Bi2 Cl5 94.83(2) . . ?
Cl4 Bi2 S69 170.62(2) . . ?
Cl4 Bi2 S89 89.63(2) . . ?
Cl4 Bi2 S109 90.86(2) . . ?
Cl5 Bi2 S69 87.46(2) . . ?
Cl5 Bi2 S89 89.58(2) . . ?
Cl5 Bi2 S109 174.20(2) . . ?
Cl6 Bi2 Cl4 94.04(2) . . ?
Cl6 Bi2 Cl5 89.73(2) . . ?
Cl6 Bi2 S69 95.07(2) . . ?
Cl6 Bi2 S89 176.31(2) . . ?
Cl6 Bi2 S109 88.74(2) . . ?
S89 Bi2 S69 81.27(2) . . ?
S109 Bi2 S69 87.11(2) . . ?
S109 Bi2 S89 91.60(2) . . ?
C62 S61 C65 91.73(16) . . ?
S61 C62 H62 124.0 . . ?
C63 C62 S61 111.9(3) . . ?
C63 C62 H62 124.0 . . ?
C62 C63 H63 123.6 . . ?
C62 C63 C64 112.8(3) . . ?
C64 C63 H63 123.6 . . ?
C63 C64 H64 123.3 . . ?
C65 C64 C63 113.3(3) . . ?
C65 C64 H64 123.3 . . ?
C64 C65 S61 110.2(2) . . ?
C64 C65 C66 128.7(3) . . ?
C66 C65 S61 121.0(2) . . ?
C65 C66 C66' 118.4(3) . . ?
N67 C66 C65 117.1(3) . . ?
N67 C66 C66' 124.6(3) . . ?
C66 C66' H66A 109.5 . . ?
C66 C66' H66B 109.5 . . ?
C66 C66' H66C 109.5 . . ?
H66A C66' H66B 109.5 . . ?
H66A C66' H66C 109.5 . . ?
H66B C66' H66C 109.5 . . ?
C66 N67 N68 117.2(3) . . ?
N67 N68 H68 120.8 . . ?
C69 N68 N67 118.4(3) . . ?
C69 N68 H68 120.8 . . ?
C69 S69 Bi2 110.65(11) . . ?
N68 C69 S69 120.7(2) . . ?
N70 C69 N68 117.1(3) . . ?
N70 C69 S69 122.3(2) . . ?
C69 N70 H70 117.1 . . ?
C69 N70 C71 125.7(3) . . ?
C71 N70 H70 117.1 . . ?
N70 C71 H71A 109.5 . . ?
N70 C71 H71B 109.5 . . ?
N70 C71 H71C 109.5 . . ?
H71A C71 H71B 109.5 . . ?
H71A C71 H71C 109.5 . . ?
H71B C71 H71C 109.5 . . ?
C82 S81 C85 91.62(16) . . ?
S81 C82 H82 124.0 . . ?
C83 C82 S81 112.0(3) . . ?
C83 C82 H82 124.0 . . ?
C82 C83 H83 123.5 . . ?
C82 C83 C84 112.9(3) . . ?
C84 C83 H83 123.5 . . ?
C83 C84 H84 123.7 . . ?
C85 C84 C83 112.5(3) . . ?
C85 C84 H84 123.7 . . ?
C84 C85 S81 110.9(2) . . ?
C84 C85 C86 128.1(3) . . ?
C86 C85 S81 120.9(2) . . ?
C85 C86 C86' 119.9(3) . . ?
N87 C86 C85 115.6(3) . . ?
N87 C86 C86' 124.5(3) . . ?
C86 C86' H86A 109.5 . . ?
C86 C86' H86B 109.5 . . ?
C86 C86' H86C 109.5 . . ?
H86A C86' H86B 109.5 . . ?
H86A C86' H86C 109.5 . . ?
H86B C86' H86C 109.5 . . ?
C86 N87 N88 117.1(3) . . ?
N87 N88 H88 120.9 . . ?
C89 N88 N87 118.1(3) . . ?
C89 N88 H88 120.9 . . ?
C89 S89 Bi2 98.00(9) . . ?
N88 C89 S89 118.7(2) . . ?
N90 C89 N88 118.0(3) . . ?
N90 C89 S89 123.2(2) . . ?
C89 N90 H90 117.4 . . ?
C89 N90 C92 125.1(3) . . ?
C92 N90 H90 117.4 . . ?
N90 C92 H92A 109.5 . . ?
N90 C92 H92B 109.5 . . ?
N90 C92 H92C 109.5 . . ?
H92A C92 H92B 109.5 . . ?
H92A C92 H92C 109.5 . . ?
H92B C92 H92C 109.5 . . ?
C102 S101 C105 91.73(15) . . ?
S101 C102 H102 123.8 . . ?
C103 C102 S101 112.4(2) . . ?
C103 C102 H102 123.8 . . ?
C102 C103 H103 123.6 . . ?
C102 C103 C104 112.7(3) . . ?
C104 C103 H103 123.6 . . ?
C103 C104 H104 123.9 . . ?
C105 C104 C103 112.3(3) . . ?
C105 C104 H104 123.9 . . ?
C104 C105 S101 110.9(2) . . ?
C104 C105 C106 127.9(3) . . ?
C106 C105 S101 121.1(2) . . ?
C105 C106 C1 118.0(3) . . ?
N107 C106 C1 125.4(3) . . ?
N107 C106 C105 116.6(3) . . ?
C106 N107 N108 115.9(2) . . ?
N107 N108 H108 120.4 . . ?
C109 N108 N107 119.1(2) . . ?
C109 N108 H108 120.4 . . ?
C109 S109 Bi2 104.85(10) . . ?
N108 C109 S109 119.7(2) . . ?
N110 C109 N108 117.9(2) . . ?
N110 C109 S109 122.3(2) . . ?
C109 N110 H110 117.0 . . ?
C109 N110 C111 125.9(2) . . ?
C111 N110 H110 117.0 . . ?
N110 C111 H11D 109.5 . . ?
N110 C111 H11E 109.5 . . ?
N110 C111 H11F 109.5 . . ?
H11D C111 H11E 109.5 . . ?
H11D C111 H11F 109.5 . . ?
H11E C111 H11F 109.5 . . ?
C4R O3R H3R 109.5 . . ?
O3R C4R H4RA 109.5 . . ?
O3R C4R H4RB 109.5 . . ?
O3R C4R H4RC 109.5 . . ?
H4RA C4R H4RB 109.5 . . ?
H4RA C4R H4RC 109.5 . . ?
H4RB C4R H4RC 109.5 . . ?

loop_
_geom_bond_atom_site_label_1
_geom_bond_atom_site_label_2
_geom_bond_distance
_geom_bond_site_symmetry_2
_geom_bond_publ_flag
Bi1 Cl1 2.6330(7) . ?
Bi1 Cl2 2.6412(7) . ?
Bi1 Cl3 2.7485(7) . ?
Bi1 S9 2.8620(9) . ?
Bi1 S29 2.7810(8) . ?
Bi1 S49 2.8918(7) . ?
S1 C2 1.700(4) . ?
S1 C5 1.728(3) . ?
C2 H2 0.9500 . ?
C2 C3 1.341(5) . ?
C3 H3 0.9500 . ?
C3 C4 1.434(5) . ?
C4 H4 0.9500 . ?
C4 C5 1.398(4) . ?
C5 C6 1.459(4) . ?
C6 C6' 1.494(4) . ?
C6 N7 1.287(4) . ?
C6' H6'A 0.9800 . ?
C6' H6'B 0.9800 . ?
C6' H6'C 0.9800 . ?
N7 N8 1.379(3) . ?
N8 H8 0.8800 . ?
N8 C9 1.347(4) . ?
S9 C9 1.713(3) . ?
C9 N10 1.315(4) . ?
N10 H10 0.8800 . ?
N10 C11 1.452(4) . ?
C11 H11A 0.9800 . ?
C11 H11B 0.9800 . ?
C11 H11C 0.9800 . ?
C22 H22 0.9500 . ?
C22 C23 1.360(4) . ?
C22 S108 1.709(3) . ?
C23 H23 0.9500 . ?
C23 C24 1.415(4) . ?
C24 H24 0.9500 . ?
C24 C25 1.380(4) . ?
C25 C26 1.452(4) . ?
C25 S108 1.729(3) . ?
C26 C26' 1.499(4) . ?
C26 N27 1.292(4) . ?
C26' H26A 0.9800 . ?
C26' H26B 0.9800 . ?
C26' H26C 0.9800 . ?
N27 N28 1.385(3) . ?
N28 H28 0.8800 . ?
N28 C29 1.348(4) . ?
S29 C29 1.730(3) . ?
C29 N30 1.305(4) . ?
N30 H30 0.8800 . ?
N30 C31 1.461(4) . ?
C31 H31A 0.9800 . ?
C31 H31B 0.9800 . ?
C31 H31C 0.9800 . ?
S41 C42 1.704(3) . ?
S41 C45 1.721(3) . ?
C42 H42 0.9500 . ?
C42 C43 1.357(5) . ?
C43 H43 0.9500 . ?
C43 C44 1.408(4) . ?
C44 H44 0.9500 . ?
C44 C45 1.386(4) . ?
C45 C46 1.459(4) . ?
C46 C46' 1.496(4) . ?
C46 N47 1.292(3) . ?
C46' H46A 0.9800 . ?
C46' H46B 0.9800 . ?
C46' H46C 0.9800 . ?
N47 N48 1.387(3) . ?
N48 H48 0.8800 . ?
N48 C49 1.351(3) . ?
S49 C49 1.711(3) . ?
C49 N50 1.322(3) . ?
N50 H50 0.8800 . ?
N50 C51 1.452(3) . ?
C51 H51A 0.9800 . ?
C51 H51B 0.9800 . ?
C51 H51C 0.9800 . ?
C1 H1A 0.9800 . ?
C1 H1B 0.9800 . ?
C1 H1C 0.9800 . ?
C1 C106 1.494(4) . ?
Bi2 Cl4 2.6619(8) . ?
Bi2 Cl5 2.7032(7) . ?
Bi2 Cl6 2.6091(7) . ?
Bi2 S69 2.8931(9) . ?
Bi2 S89 2.8926(7) . ?
Bi2 S109 2.8460(7) . ?
S61 C62 1.711(3) . ?
S61 C65 1.733(3) . ?
C62 H62 0.9500 . ?
C62 C63 1.350(5) . ?
C63 H63 0.9500 . ?
C63 C64 1.408(5) . ?
C64 H64 0.9500 . ?
C64 C65 1.366(4) . ?
C65 C66 1.451(4) . ?
C66 C66' 1.496(4) . ?
C66 N67 1.287(4) . ?
C66' H66A 0.9800 . ?
C66' H66B 0.9800 . ?
C66' H66C 0.9800 . ?
N67 N68 1.378(3) . ?
N68 H68 0.8800 . ?
N68 C69 1.350(4) . ?
S69 C69 1.711(3) . ?
C69 N70 1.317(4) . ?
N70 H70 0.8800 . ?
N70 C71 1.460(4) . ?
C71 H71A 0.9800 . ?
C71 H71B 0.9800 . ?
C71 H71C 0.9800 . ?
S81 C82 1.714(3) . ?
S81 C85 1.732(3) . ?
C82 H82 0.9500 . ?
C82 C83 1.357(4) . ?
C83 H83 0.9500 . ?
C83 C84 1.416(5) . ?
C84 H84 0.9500 . ?
C84 C85 1.374(4) . ?
C85 C86 1.455(4) . ?
C86 C86' 1.496(4) . ?
C86 N87 1.294(4) . ?
C86' H86A 0.9800 . ?
C86' H86B 0.9800 . ?
C86' H86C 0.9800 . ?
N87 N88 1.384(3) . ?
N88 H88 0.8800 . ?
N88 C89 1.343(4) . ?
S89 C89 1.721(3) . ?
C89 N90 1.305(4) . ?
N90 H90 0.8800 . ?
N90 C92 1.452(4) . ?
C92 H92A 0.9800 . ?
C92 H92B 0.9800 . ?
C92 H92C 0.9800 . ?
S101 C102 1.708(3) . ?
S101 C105 1.732(3) . ?
C102 H102 0.9500 . ?
C102 C103 1.362(5) . ?
C103 H103 0.9500 . ?
C103 C104 1.417(4) . ?
C104 H104 0.9500 . ?
C104 C105 1.385(4) . ?
C105 C106 1.459(4) . ?
C106 N107 1.293(4) . ?
N107 N108 1.393(3) . ?
N108 H108 0.8800 . ?
N108 C109 1.341(4) . ?
S109 C109 1.726(3) . ?
C109 N110 1.317(3) . ?
N110 H110 0.8800 . ?
N110 C111 1.454(4) . ?
C111 H11D 0.9800 . ?
C111 H11E 0.9800 . ?
C111 H11F 0.9800 . ?
O3R H3R 0.8400 . ?
O3R C4R 1.348(9) . ?
C4R H4RA 0.9800 . ?
C4R H4RB 0.9800 . ?
C4R H4RC 0.9800 . ?

loop_
_geom_torsion_atom_site_label_1
_geom_torsion_atom_site_label_2
_geom_torsion_atom_site_label_3
_geom_torsion_atom_site_label_4
_geom_torsion
_geom_torsion_site_symmetry_1
_geom_torsion_site_symmetry_2
_geom_torsion_site_symmetry_3
_geom_torsion_site_symmetry_4
_geom_torsion_publ_flag
Bi1 S9 C9 N8 48.6(3) . . . . ?
Bi1 S9 C9 N10 -133.9(3) . . . . ?
Bi1 S29 C29 N28 54.7(2) . . . . ?
Bi1 S29 C29 N30 -129.3(2) . . . . ?
Bi1 S49 C49 N48 25.1(3) . . . . ?
Bi1 S49 C49 N50 -154.7(2) . . . . ?
S1 C2 C3 C4 -0.9(4) . . . . ?
S1 C5 C6 C6' -178.2(3) . . . . ?
S1 C5 C6 N7 0.7(4) . . . . ?
C2 S1 C5 C4 0.1(3) . . . . ?
C2 S1 C5 C6 179.0(3) . . . . ?
C2 C3 C4 C5 1.0(4) . . . . ?
C3 C4 C5 S1 -0.6(4) . . . . ?
C3 C4 C5 C6 -179.4(3) . . . . ?
C4 C5 C6 C6' 0.4(5) . . . . ?
C4 C5 C6 N7 179.3(3) . . . . ?
C5 S1 C2 C3 0.4(3) . . . . ?
C5 C6 N7 N8 -177.4(3) . . . . ?
C6 N7 N8 C9 -178.4(3) . . . . ?
C6' C6 N7 N8 1.5(5) . . . . ?
N7 N8 C9 S9 -175.8(2) . . . . ?
N7 N8 C9 N10 6.6(4) . . . . ?
N8 C9 N10 C11 174.1(3) . . . . ?
S9 C9 N10 C11 -3.4(5) . . . . ?
C22 C23 C24 C25 0.3(3) . . . . ?
C23 C22 S108 C25 0.5(2) . . . . ?
C23 C24 C25 C26 174.6(3) . . . . ?
C23 C24 C25 S108 0.0(3) . . . . ?
C24 C25 C26 C26' 6.7(4) . . . . ?
C24 C25 C26 N27 -172.0(3) . . . . ?
C24 C25 S108 C22 -0.3(2) . . . . ?
C25 C26 N27 N28 178.8(2) . . . . ?
C26 C25 S108 C22 -175.2(2) . . . . ?
C26 N27 N28 C29 -169.6(2) . . . . ?
C26' C26 N27 N28 0.1(4) . . . . ?
N27 N28 C29 S29 176.08(19) . . . . ?
N27 N28 C29 N30 0.0(4) . . . . ?
N28 C29 N30 C31 179.7(2) . . . . ?
S29 C29 N30 C31 3.7(4) . . . . ?
S41 C42 C43 C44 0.2(4) . . . . ?
S41 C45 C46 C46' 172.2(2) . . . . ?
S41 C45 C46 N47 -8.1(4) . . . . ?
C42 S41 C45 C44 0.5(2) . . . . ?
C42 S41 C45 C46 178.8(3) . . . . ?
C42 C43 C44 C45 0.1(4) . . . . ?
C43 C44 C45 S41 -0.4(3) . . . . ?
C43 C44 C45 C46 -178.5(3) . . . . ?
C44 C45 C46 C46' -9.9(5) . . . . ?
C44 C45 C46 N47 169.8(3) . . . . ?
C45 S41 C42 C43 -0.4(3) . . . . ?
C45 C46 N47 N48 178.4(2) . . . . ?
C46 N47 N48 C49 167.9(3) . . . . ?
C46' C46 N47 N48 -2.0(4) . . . . ?
N47 N48 C49 S49 178.0(2) . . . . ?
N47 N48 C49 N50 -2.2(4) . . . . ?
N48 C49 N50 C51 178.5(3) . . . . ?
S49 C49 N50 C51 -1.7(4) . . . . ?
S108 C22 C23 C24 -0.6(3) . . . . ?
S108 C25 C26 C26' -179.2(2) . . . . ?
S108 C25 C26 N27 2.0(4) . . . . ?
C1 C106 N107 N108 6.5(4) . . . . ?
Bi2 S69 C69 N68 -25.3(3) . . . . ?
Bi2 S69 C69 N70 155.4(2) . . . . ?
Bi2 S89 C89 N88 71.1(2) . . . . ?
Bi2 S89 C89 N90 -111.7(2) . . . . ?
Bi2 S109 C109 N108 48.9(2) . . . . ?
Bi2 S109 C109 N110 -134.3(2) . . . . ?
S61 C62 C63 C64 0.2(4) . . . . ?
S61 C65 C66 C66' 170.3(3) . . . . ?
S61 C65 C66 N67 -9.5(4) . . . . ?
C62 S61 C65 C64 0.1(3) . . . . ?
C62 S61 C65 C66 177.1(3) . . . . ?
C62 C63 C64 C65 -0.2(5) . . . . ?
C63 C64 C65 S61 0.1(4) . . . . ?
C63 C64 C65 C66 -176.6(3) . . . . ?
C64 C65 C66 C66' -13.3(5) . . . . ?
C64 C65 C66 N67 166.9(3) . . . . ?
C65 S61 C62 C63 -0.2(3) . . . . ?
C65 C66 N67 N68 179.7(2) . . . . ?
C66 N67 N68 C69 -175.5(3) . . . . ?
C66' C66 N67 N68 -0.1(4) . . . . ?
N67 N68 C69 S69 178.4(2) . . . . ?
N67 N68 C69 N70 -2.3(4) . . . . ?
N68 C69 N70 C71 -179.8(3) . . . . ?
S69 C69 N70 C71 -0.5(5) . . . . ?
S81 C82 C83 C84 0.1(3) . . . . ?
S81 C85 C86 C86' -176.5(2) . . . . ?
S81 C85 C86 N87 1.6(4) . . . . ?
C82 S81 C85 C84 0.7(2) . . . . ?
C82 S81 C85 C86 179.1(2) . . . . ?
C82 C83 C84 C85 0.4(4) . . . . ?
C83 C84 C85 S81 -0.8(3) . . . . ?
C83 C84 C85 C86 -179.0(3) . . . . ?
C84 C85 C86 C86' 1.6(4) . . . . ?
C84 C85 C86 N87 179.7(3) . . . . ?
C85 S81 C82 C83 -0.5(2) . . . . ?
C85 C86 N87 N88 -177.5(2) . . . . ?
C86 N87 N88 C89 -178.8(3) . . . . ?
C86' C86 N87 N88 0.4(4) . . . . ?
N87 N88 C89 S89 -178.01(18) . . . . ?
N87 N88 C89 N90 4.6(4) . . . . ?
N88 C89 N90 C92 178.5(3) . . . . ?
S89 C89 N90 C92 1.3(4) . . . . ?
S101 C102 C103 C104 -0.4(3) . . . . ?
S101 C105 C106 C1 -178.8(2) . . . . ?
S101 C105 C106 N107 0.4(4) . . . . ?
C102 S101 C105 C104 -0.2(2) . . . . ?
C102 S101 C105 C106 175.3(2) . . . . ?
C102 C103 C104 C105 0.2(4) . . . . ?
C103 C104 C105 S101 0.0(3) . . . . ?
C103 C104 C105 C106 -175.0(3) . . . . ?
C104 C105 C106 C1 -4.1(4) . . . . ?
C104 C105 C106 N107 175.1(3) . . . . ?
C105 S101 C102 C103 0.3(2) . . . . ?
C105 C106 N107 N108 -172.7(2) . . . . ?
C106 N107 N108 C109 -162.6(3) . . . . ?
N107 N108 C109 S109 -170.0(2) . . . . ?
N107 N108 C109 N110 13.1(4) . . . . ?
N108 C109 N110 C111 177.2(3) . . . . ?
S109 C109 N110 C111 0.3(4) . . . . ?

loop_
_smtbx_masks_void_nr
_smtbx_masks_void_average_x
_smtbx_masks_void_average_y
_smtbx_masks_void_average_z
_smtbx_masks_void_volume
_smtbx_masks_void_count_electrons
_smtbx_masks_void_content
1 0.000 0.000 0.000 106.4 10.0 '0.5 methanol'
2 0.500 0.500 0.000 182.8 0.0 ?
